data_7034214
loop_
_publ_author_name
'Kumar, Rajnish'
'Mani, Ganesan'

_publ_section_title
;
 Exhibition of the Br\/onsted acid-base character of a Schiff base in
 palladium(ii) complex formation: lithium complexation, fluxional
 properties and catalysis of Suzuki reactions in water.
;
_journal_issue 15
_journal_name_full 'Dalton transactions (Cambridge, England : 2003)'
_journal_page_first 6896
_journal_page_last 6908
_journal_paper_doi 10.1039/c5dt00438a
_journal_volume 44
_journal_year 2015
_chemical_formula_sum 'C32 H37 Cl2 N5 O Pd'
_chemical_formula_weight 684.97
_chemical_name_systematic
;
 ?
;
_space_group_IT_number 2
_symmetry_cell_setting triclinic
_symmetry_space_group_name_Hall '-P 1'
_symmetry_space_group_name_H-M 'P -1'
_atom_sites_solution_hydrogens geom
_atom_sites_solution_primary direct
_atom_sites_solution_secondary difmap
_audit_creation_method SHELXL-97
_audit_update_record
;
2015-01-27 deposited with the CCDC.
2015-02-26 downloaded from the CCDC.
;
_cell_angle_alpha 77.782(3)
_cell_angle_beta 78.771(3)
_cell_angle_gamma 84.951(3)
_cell_formula_units_Z 2
_cell_length_a 9.7397(10)
_cell_length_b 10.5677(10)
_cell_length_c 17.2217(17)
_cell_measurement_reflns_used 20285
_cell_measurement_temperature 293(2)
_cell_measurement_theta_max 25.00
_cell_measurement_theta_min 1.23
_cell_volume 1697.2(3)
_computing_structure_refinement 'SHELXL-97 (Sheldrick, 2008)'
_computing_structure_solution sir92
_diffrn_ambient_temperature 293(2)
_diffrn_measured_fraction_theta_full 0.991
_diffrn_measured_fraction_theta_max 0.991
_diffrn_measurement_device_type 'Bruker CCD APEX 2'
_diffrn_measurement_method hemisphere
_diffrn_radiation_monochromator graphite
_diffrn_radiation_source 'fine-focus sealed tube'
_diffrn_radiation_type MoK\a
_diffrn_radiation_wavelength 0.71073
_diffrn_reflns_av_R_equivalents 0.0883
_diffrn_reflns_av_sigmaI/netI 0.1043
_diffrn_reflns_limit_h_max 11
_diffrn_reflns_limit_h_min -11
_diffrn_reflns_limit_k_max 12
_diffrn_reflns_limit_k_min -12
_diffrn_reflns_limit_l_max 20
_diffrn_reflns_limit_l_min -20
_diffrn_reflns_number 20285
_diffrn_reflns_theta_full 25.00
_diffrn_reflns_theta_max 25.00
_diffrn_reflns_theta_min 1.23
_exptl_absorpt_coefficient_mu 0.735
_exptl_absorpt_correction_T_max 0.9435
_exptl_absorpt_correction_T_min 0.7625
_exptl_absorpt_correction_type multi-scan
_exptl_absorpt_process_details sadabs
_exptl_crystal_colour Orange
_exptl_crystal_density_diffrn 1.340
_exptl_crystal_density_method 'not measured'
_exptl_crystal_description Prism
_exptl_crystal_F_000 704
_exptl_crystal_size_max 0.39
_exptl_crystal_size_mid 0.15
_exptl_crystal_size_min 0.08
_refine_diff_density_max 0.378
_refine_diff_density_min -0.501
_refine_diff_density_rms 0.092
_refine_ls_extinction_method none
_refine_ls_goodness_of_fit_ref 0.998
_refine_ls_hydrogen_treatment mixed
_refine_ls_matrix_type full
_refine_ls_number_parameters 373
_refine_ls_number_reflns 5946
_refine_ls_number_restraints 0
_refine_ls_restrained_S_all 0.998
_refine_ls_R_factor_all 0.1160
_refine_ls_R_factor_gt 0.0534
_refine_ls_shift/su_max 0.001
_refine_ls_shift/su_mean 0.000
_refine_ls_structure_factor_coef Fsqd
_refine_ls_weighting_details 'calc w=1/[\s^2^(Fo^2^)+(0.0629P)^2^+0.0000P] where P=(Fo^2^+2Fc^2^)/3'
_refine_ls_weighting_scheme calc
_refine_ls_wR_factor_gt 0.1084
_refine_ls_wR_factor_ref 0.1405
_reflns_number_gt 3553
_reflns_number_total 5946
_reflns_threshold_expression >2\s(I)
_cod_data_source_file c5dt00438a2.cif
_cod_data_source_block complex5
_cod_depositor_comments
;
The following automatic conversions were performed:

'_symmetry_cell_setting' value 'Triclinic' changed to 'triclinic'
according to
/usr/data/users/saulius/crontab/automatic-downloads/rss-feeds/RSC/lib/dictionaries/cif_core.dic
dictionary named 'cif_core.dic' version 2.4.2 from 2011-04-26.

Automatic conversion script
Id: cif_fix_values 3086 2015-02-26 13:12:21Z robertas 

 Adding full bibliography for 7034209--7034214.cif.
;
_cod_original_sg_symbol_H-M P-1
_cod_database_code 7034214

loop_
_symmetry_equiv_pos_as_xyz
'x, y, z'
'-x, -y, -z'

loop_
_atom_site_label
_atom_site_type_symbol
_atom_site_fract_x
_atom_site_fract_y
_atom_site_fract_z
_atom_site_U_iso_or_equiv
_atom_site_adp_type
_atom_site_occupancy
_atom_site_symmetry_multiplicity
_atom_site_calc_flag
_atom_site_refinement_flags
C1 C 0.8219(9) -0.3315(9) 1.2812(6) 0.117(3) Uani 1 1 d .
H1A H 0.7980 -0.3941 1.2536 0.176 Uiso 1 1 calc R
H1B H 0.8774 -0.3735 1.3206 0.176 Uiso 1 1 calc R
H1C H 0.8744 -0.2654 1.2429 0.176 Uiso 1 1 calc R
C2 C 0.6887(8) -0.2705(8) 1.3232(5) 0.084(2) Uani 1 1 d .
H2 H 0.6355 -0.2272 1.2814 0.100 Uiso 1 1 calc R
C3 C 0.5983(11) -0.3729(9) 1.3799(6) 0.141(4) Uani 1 1 d .
H3A H 0.5156 -0.3321 1.4064 0.211 Uiso 1 1 calc R
H3B H 0.6499 -0.4211 1.4196 0.211 Uiso 1 1 calc R
H3C H 0.5719 -0.4305 1.3497 0.211 Uiso 1 1 calc R
C4 C 0.7184(7) -0.1679(7) 1.3672(4) 0.0614(18) Uani 1 1 d .
C5 C 0.8120(7) -0.1920(8) 1.4207(5) 0.077(2) Uani 1 1 d .
H5 H 0.8542 -0.2745 1.4325 0.092 Uiso 1 1 calc R
C6 C 0.8431(7) -0.0974(9) 1.4562(4) 0.072(2) Uani 1 1 d .
H6 H 0.9023 -0.1167 1.4939 0.086 Uiso 1 1 calc R
C7 C 0.7880(7) 0.0254(8) 1.4368(4) 0.066(2) Uani 1 1 d .
H7 H 0.8146 0.0903 1.4590 0.079 Uiso 1 1 calc R
C8 C 0.6926(6) 0.0558(6) 1.3845(4) 0.0537(17) Uani 1 1 d .
C9 C 0.5341(9) 0.2395(8) 1.4278(6) 0.116(3) Uani 1 1 d .
H9A H 0.4991 0.3261 1.4088 0.174 Uiso 1 1 calc R
H9B H 0.5816 0.2389 1.4718 0.174 Uiso 1 1 calc R
H9C H 0.4573 0.1831 1.4460 0.174 Uiso 1 1 calc R
C10 C 0.6346(8) 0.1935(7) 1.3603(5) 0.072(2) Uani 1 1 d .
H10 H 0.5807 0.1928 1.3180 0.087 Uiso 1 1 calc R
C11 C 0.7513(10) 0.2849(8) 1.3227(5) 0.117(3) Uani 1 1 d .
H11A H 0.7118 0.3707 1.3062 0.175 Uiso 1 1 calc R
H11B H 0.8064 0.2562 1.2764 0.175 Uiso 1 1 calc R
H11C H 0.8096 0.2859 1.3615 0.175 Uiso 1 1 calc R
C12 C 0.6552(6) -0.0457(6) 1.3542(3) 0.0450(15) Uani 1 1 d .
C13 C 0.4164(6) -0.0420(6) 1.3476(4) 0.0548(17) Uani 1 1 d .
H13 H 0.4008 -0.0766 1.4027 0.066 Uiso 1 1 calc R
C14 C 0.3044(6) -0.0133(7) 1.3056(4) 0.0576(18) Uani 1 1 d .
C15 C 0.1599(6) -0.0211(8) 1.3292(4) 0.075(2) Uani 1 1 d .
H15 H 0.1115 -0.0564 1.3803 0.090 Uiso 1 1 calc R
C16 C 0.1033(7) 0.0334(9) 1.2626(5) 0.089(3) Uani 1 1 d .
H16 H 0.0083 0.0413 1.2599 0.106 Uiso 1 1 calc R
C17 C 0.2128(6) 0.0752(7) 1.1989(4) 0.0627(19) Uani 1 1 d .
C18 C 0.1987(7) 0.1520(7) 1.1158(4) 0.071(2) Uani 1 1 d .
H18A H 0.1040 0.1903 1.1182 0.085 Uiso 1 1 calc R
H18B H 0.2621 0.2224 1.1018 0.085 Uiso 1 1 calc R
C19 C 0.1594(7) -0.0515(7) 1.0758(5) 0.081(2) Uani 1 1 d .
H19A H 0.1828 -0.0983 1.0326 0.121 Uiso 1 1 calc R
H19B H 0.0595 -0.0369 1.0882 0.121 Uiso 1 1 calc R
H19C H 0.1922 -0.1010 1.1228 0.121 Uiso 1 1 calc R
C20 C 0.1859(8) 0.1536(8) 0.9748(4) 0.077(2) Uani 1 1 d .
H20A H 0.2106 0.1021 0.9332 0.093 Uiso 1 1 calc R
H20B H 0.0848 0.1677 0.9843 0.093 Uiso 1 1 calc R
C21 C 0.2494(9) 0.2805(8) 0.9438(4) 0.069(2) Uani 1 1 d .
C22 C 0.3779(9) 0.3126(10) 0.8999(5) 0.095(3) Uani 1 1 d .
H22 H 0.4488 0.2549 0.8822 0.115 Uiso 1 1 calc R
C23 C 0.3847(10) 0.4461(11) 0.8862(6) 0.117(3) Uani 1 1 d .
H23 H 0.4604 0.4937 0.8567 0.141 Uiso 1 1 calc R
C24 C 0.2612(9) 0.4959(10) 0.9236(6) 0.101(3) Uani 1 1 d .
C25 C 0.2108(12) 0.6227(10) 0.9302(8) 0.163(6) Uani 1 1 d .
H25 H 0.2710 0.6891 0.9057 0.195 Uiso 1 1 calc R
C26 C 1.1761(14) -0.3904(14) 1.4182(10) 0.143(5) Uani 1 1 d .
C27 C 1.1958(12) -0.4441(15) 1.3476(10) 0.126(4) Uani 1 1 d .
C28 C 1.1750(18) -0.5738(17) 1.3549(11) 0.201(7) Uani 1 1 d .
H28 H 1.1493 -0.6257 1.4058 0.241 Uiso 1 1 calc R
C29 C 1.192(3) -0.625(2) 1.2887(14) 0.245(11) Uani 1 1 d .
H29 H 1.1904 -0.7142 1.2936 0.294 Uiso 1 1 calc R
C30 C 1.211(2) -0.5460(19) 1.2134(14) 0.223(9) Uani 1 1 d .
H30 H 1.2110 -0.5828 1.1689 0.268 Uiso 1 1 calc R
C31 C 1.2318(15) -0.4145(17) 1.2002(10) 0.179(6) Uani 1 1 d .
H31 H 1.2502 -0.3627 1.1489 0.215 Uiso 1 1 calc R
C32 C 1.2220(13) -0.3660(12) 1.2719(12) 0.144(4) Uani 1 1 d .
H32 H 1.2337 -0.2782 1.2677 0.173 Uiso 1 1 calc R
N1 N 0.5419(5) -0.0195(5) 1.3081(3) 0.0485(13) Uani 1 1 d .
N2 N 0.3386(5) 0.0428(5) 1.2252(3) 0.0547(14) Uani 1 1 d .
N3 N 0.2278(6) 0.0769(6) 1.0507(4) 0.0670(17) Uani 1 1 d .
H3 H 0.316(7) 0.057(7) 1.048(4) 0.080 Uiso 1 1 d .
N4 N 0.1784(7) 0.3923(7) 0.9567(4) 0.087(2) Uani 1 1 d .
H4 H 0.0935 0.3978 0.9821 0.105 Uiso 1 1 calc R
N5 N 1.1580(15) -0.3433(14) 1.4728(9) 0.207(6) Uani 1 1 d .
O1 O 0.0966(8) 0.6534(6) 0.9647(7) 0.210(5) Uani 1 1 d .
Cl1 Cl 0.78824(15) 0.05091(17) 1.16491(9) 0.0588(5) Uani 1 1 d .
Cl2 Cl 0.54219(16) 0.12308(19) 1.05422(10) 0.0671(5) Uani 1 1 d .
Pd1 Pd 0.54790(5) 0.05002(5) 1.18928(3) 0.04547(19) Uani 1 1 d .

loop_
_atom_site_aniso_label
_atom_site_aniso_U_11
_atom_site_aniso_U_22
_atom_site_aniso_U_33
_atom_site_aniso_U_23
_atom_site_aniso_U_13
_atom_site_aniso_U_12
C1 0.120(8) 0.106(7) 0.130(8) -0.054(6) -0.007(6) 0.018(6)
C2 0.073(5) 0.067(5) 0.115(7) -0.021(5) -0.032(5) 0.015(4)
C3 0.129(9) 0.112(8) 0.177(11) -0.057(8) 0.026(8) -0.033(7)
C4 0.054(4) 0.064(5) 0.064(5) -0.005(4) -0.016(4) 0.005(4)
C5 0.052(4) 0.092(6) 0.075(5) 0.006(5) -0.012(4) 0.011(4)
C6 0.044(4) 0.106(7) 0.060(5) 0.000(5) -0.010(3) -0.011(4)
C7 0.058(4) 0.092(6) 0.052(4) -0.015(4) -0.009(4) -0.024(4)
C8 0.055(4) 0.061(5) 0.042(4) 0.000(3) -0.003(3) -0.018(3)
C9 0.096(7) 0.103(7) 0.126(8) -0.020(6) 0.023(6) 0.013(6)
C10 0.088(6) 0.056(5) 0.078(5) -0.018(4) -0.016(4) -0.011(4)
C11 0.143(9) 0.073(6) 0.118(8) -0.019(6) 0.025(6) -0.027(6)
C12 0.032(3) 0.057(4) 0.044(4) -0.005(3) -0.006(3) -0.005(3)
C13 0.050(4) 0.062(5) 0.048(4) 0.000(3) -0.005(3) -0.009(3)
C14 0.036(4) 0.082(5) 0.055(4) -0.016(4) -0.005(3) -0.006(3)
C15 0.034(4) 0.125(7) 0.065(5) -0.021(5) -0.001(4) -0.015(4)
C16 0.032(4) 0.159(8) 0.084(6) -0.047(6) -0.001(4) -0.014(5)
C17 0.040(4) 0.089(5) 0.067(5) -0.032(4) -0.019(4) 0.013(4)
C18 0.054(4) 0.082(5) 0.090(6) -0.038(5) -0.029(4) 0.008(4)
C19 0.066(5) 0.076(5) 0.105(6) -0.037(5) -0.001(4) -0.016(4)
C20 0.078(5) 0.090(6) 0.079(5) -0.038(5) -0.040(4) 0.018(5)
C21 0.071(5) 0.076(6) 0.060(5) -0.008(4) -0.020(4) 0.010(5)
C22 0.077(6) 0.108(8) 0.083(6) -0.005(6) -0.001(5) 0.030(6)
C23 0.085(7) 0.107(8) 0.122(8) 0.021(7) 0.012(6) 0.017(6)
C24 0.071(6) 0.082(7) 0.125(8) 0.011(6) 0.010(5) -0.003(6)
C25 0.090(8) 0.070(8) 0.276(17) 0.019(9) 0.029(9) 0.007(6)
C26 0.135(10) 0.159(13) 0.158(14) -0.038(11) -0.081(10) 0.012(8)
C27 0.110(8) 0.118(12) 0.149(13) -0.019(10) -0.034(8) 0.003(8)
C28 0.27(2) 0.122(14) 0.219(19) -0.058(13) -0.045(15) -0.013(12)
C29 0.35(3) 0.139(18) 0.24(3) -0.045(16) -0.02(2) -0.076(17)
C30 0.28(2) 0.127(15) 0.30(3) -0.140(16) -0.02(2) -0.001(15)
C31 0.194(15) 0.166(16) 0.182(15) -0.064(12) -0.020(11) 0.009(11)
C32 0.144(11) 0.103(10) 0.202(15) -0.052(12) -0.050(11) -0.002(8)
N1 0.034(3) 0.059(3) 0.053(3) -0.013(3) -0.008(2) -0.005(2)
N2 0.033(3) 0.079(4) 0.053(3) -0.018(3) -0.008(2) 0.003(3)
N3 0.043(3) 0.082(5) 0.088(5) -0.039(4) -0.022(3) 0.006(3)
N4 0.065(4) 0.073(5) 0.118(6) -0.018(4) -0.010(4) 0.015(4)
N5 0.243(14) 0.218(14) 0.199(14) -0.064(11) -0.136(12) 0.038(10)
O1 0.103(6) 0.070(5) 0.383(14) -0.003(6) 0.088(7) -0.003(4)
Cl1 0.0353(8) 0.0875(13) 0.0551(10) -0.0189(9) -0.0052(7) -0.0061(8)
Cl2 0.0459(10) 0.1039(15) 0.0524(10) -0.0142(10) -0.0097(8) -0.0092(9)
Pd1 0.0335(3) 0.0580(4) 0.0469(3) -0.0152(2) -0.0065(2) -0.0032(2)

loop_
_atom_type_symbol
_atom_type_description
_atom_type_scat_dispersion_real
_atom_type_scat_dispersion_imag
_atom_type_scat_source
C C 0.0033 0.0016 'International Tables Vol C Tables 4.2.6.8 and 6.1.1.4'
H H 0.0000 0.0000 'International Tables Vol C Tables 4.2.6.8 and 6.1.1.4'
N N 0.0061 0.0033 'International Tables Vol C Tables 4.2.6.8 and 6.1.1.4'
O O 0.0106 0.0060 'International Tables Vol C Tables 4.2.6.8 and 6.1.1.4'
Cl Cl 0.1484 0.1585 'International Tables Vol C Tables 4.2.6.8 and 6.1.1.4'
Pd Pd -0.9988 1.0072 'International Tables Vol C Tables 4.2.6.8 and 6.1.1.4'

loop_
_geom_angle_atom_site_label_1
_geom_angle_atom_site_label_2
_geom_angle_atom_site_label_3
_geom_angle
C2 C1 H1A 109.5
C2 C1 H1B 109.5
H1A C1 H1B 109.5
C2 C1 H1C 109.5
H1A C1 H1C 109.5
H1B C1 H1C 109.5
C3 C2 C1 111.0(7)
C3 C2 C4 111.0(7)
C1 C2 C4 112.4(7)
C3 C2 H2 107.4
C1 C2 H2 107.4
C4 C2 H2 107.4
C2 C3 H3A 109.5
C2 C3 H3B 109.5
H3A C3 H3B 109.5
C2 C3 H3C 109.5
H3A C3 H3C 109.5
H3B C3 H3C 109.5
C12 C4 C5 117.0(7)
C12 C4 C2 121.0(6)
C5 C4 C2 122.0(7)
C6 C5 C4 121.3(7)
C6 C5 H5 119.4
C4 C5 H5 119.4
C7 C6 C5 120.3(7)
C7 C6 H6 119.9
C5 C6 H6 119.9
C6 C7 C8 121.3(7)
C6 C7 H7 119.4
C8 C7 H7 119.4
C7 C8 C12 116.7(6)
C7 C8 C10 121.5(6)
C12 C8 C10 121.8(6)
C10 C9 H9A 109.5
C10 C9 H9B 109.5
H9A C9 H9B 109.5
C10 C9 H9C 109.5
H9A C9 H9C 109.5
H9B C9 H9C 109.5
C9 C10 C11 112.7(7)
C9 C10 C8 113.1(6)
C11 C10 C8 111.1(7)
C9 C10 H10 106.4
C11 C10 H10 106.4
C8 C10 H10 106.4
C10 C11 H11A 109.5
C10 C11 H11B 109.5
H11A C11 H11B 109.5
C10 C11 H11C 109.5
H11A C11 H11C 109.5
H11B C11 H11C 109.5
C4 C12 C8 123.0(6)
C4 C12 N1 119.6(5)
C8 C12 N1 117.4(6)
N1 C13 C14 118.7(6)
N1 C13 H13 120.7
C14 C13 H13 120.7
N2 C14 C15 110.7(6)
N2 C14 C13 115.8(6)
C15 C14 C13 133.3(7)
C16 C15 C14 106.3(6)
C16 C15 H15 126.8
C14 C15 H15 126.8
C15 C16 C17 108.2(6)
C15 C16 H16 125.9
C17 C16 H16 125.9
N2 C17 C16 109.0(6)
N2 C17 C18 124.3(6)
C16 C17 C18 126.5(6)
N3 C18 C17 115.2(6)
N3 C18 H18A 108.5
C17 C18 H18A 108.5
N3 C18 H18B 108.5
C17 C18 H18B 108.5
H18A C18 H18B 107.5
N3 C19 H19A 109.5
N3 C19 H19B 109.5
H19A C19 H19B 109.5
N3 C19 H19C 109.5
H19A C19 H19C 109.5
H19B C19 H19C 109.5
C21 C20 N3 115.5(6)
C21 C20 H20A 108.4
N3 C20 H20A 108.4
C21 C20 H20B 108.4
N3 C20 H20B 108.4
H20A C20 H20B 107.5
N4 C21 C22 107.1(8)
N4 C21 C20 121.7(8)
C22 C21 C20 131.2(8)
C21 C22 C23 108.2(8)
C21 C22 H22 125.9
C23 C22 H22 125.9
C24 C23 C22 108.2(9)
C24 C23 H23 125.9
C22 C23 H23 125.9
C23 C24 N4 106.1(9)
C23 C24 C25 133.0(10)
N4 C24 C25 120.9(9)
O1 C25 C24 126.0(10)
O1 C25 H25 117.0
C24 C25 H25 117.0
N5 C26 C27 177.3(17)
C32 C27 C28 119.5(15)
C32 C27 C26 120.7(15)
C28 C27 C26 119.4(16)
C29 C28 C27 119.8(19)
C29 C28 H28 120.1
C27 C28 H28 120.1
C28 C29 C30 120(2)
C28 C29 H29 119.9
C30 C29 H29 119.9
C29 C30 C31 123.5(19)
C29 C30 H30 118.3
C31 C30 H30 118.3
C30 C31 C32 114.1(16)
C30 C31 H31 123.0
C32 C31 H31 123.0
C27 C32 C31 122.3(14)
C27 C32 H32 118.8
C31 C32 H32 118.8
C13 N1 C12 117.2(5)
C13 N1 Pd1 112.9(4)
C12 N1 Pd1 129.9(4)
C14 N2 C17 105.7(5)
C14 N2 Pd1 111.2(4)
C17 N2 Pd1 143.2(5)
C18 N3 C20 111.2(5)
C18 N3 C19 112.0(6)
C20 N3 C19 111.0(5)
C18 N3 H3 102(5)
C20 N3 H3 115(5)
C19 N3 H3 105(5)
C21 N4 C24 110.3(7)
C21 N4 H4 124.8
C24 N4 H4 124.8
N1 Pd1 N2 81.2(2)
N1 Pd1 Cl1 91.82(14)
N2 Pd1 Cl1 172.95(15)
N1 Pd1 Cl2 176.46(14)
N2 Pd1 Cl2 95.77(15)
Cl1 Pd1 Cl2 91.26(6)

loop_
_geom_bond_atom_site_label_1
_geom_bond_atom_site_label_2
_geom_bond_distance
C1 C2 1.519(10)
C1 H1A 0.9600
C1 H1B 0.9600
C1 H1C 0.9600
C2 C3 1.512(11)
C2 C4 1.523(10)
C2 H2 0.9800
C3 H3A 0.9600
C3 H3B 0.9600
C3 H3C 0.9600
C4 C12 1.374(8)
C4 C5 1.390(9)
C5 C6 1.360(10)
C5 H5 0.9300
C6 C7 1.359(9)
C6 H6 0.9300
C7 C8 1.390(9)
C7 H7 0.9300
C8 C12 1.390(8)
C8 C10 1.516(9)
C9 C10 1.503(10)
C9 H9A 0.9600
C9 H9B 0.9600
C9 H9C 0.9600
C10 C11 1.512(10)
C10 H10 0.9800
C11 H11A 0.9600
C11 H11B 0.9600
C11 H11C 0.9600
C12 N1 1.456(7)
C13 N1 1.293(7)
C13 C14 1.400(8)
C13 H13 0.9300
C14 N2 1.374(7)
C14 C15 1.392(8)
C15 C16 1.366(9)
C15 H15 0.9300
C16 C17 1.400(9)
C16 H16 0.9300
C17 N2 1.378(7)
C17 C18 1.514(9)
C18 N3 1.477(8)
C18 H18A 0.9700
C18 H18B 0.9700
C19 N3 1.507(8)
C19 H19A 0.9600
C19 H19B 0.9600
C19 H19C 0.9600
C20 C21 1.477(10)
C20 N3 1.494(9)
C20 H20A 0.9700
C20 H20B 0.9700
C21 N4 1.353(9)
C21 C22 1.360(10)
C22 C23 1.386(12)
C22 H22 0.9300
C23 C24 1.367(11)
C23 H23 0.9300
C24 N4 1.373(10)
C24 C25 1.407(13)
C25 O1 1.206(11)
C25 H25 0.9300
C26 N5 1.133(15)
C26 C27 1.421(16)
C27 C32 1.377(15)
C27 C28 1.379(17)
C28 C29 1.34(2)
C28 H28 0.9300
C29 C30 1.37(2)
C29 H29 0.9300
C30 C31 1.385(18)
C30 H30 0.9300
C31 C32 1.418(16)
C31 H31 0.9300
C32 H32 0.9300
N1 Pd1 2.014(5)
N2 Pd1 2.015(5)
N3 H3 0.86(7)
N4 H4 0.8600
Cl1 Pd1 2.2968(15)
Cl2 Pd1 2.3005(17)

loop_
_geom_hbond_atom_site_label_D
_geom_hbond_atom_site_label_H
_geom_hbond_atom_site_label_A
_geom_hbond_distance_DH
_geom_hbond_distance_HA
_geom_hbond_distance_DA
_geom_hbond_angle_DHA
_geom_hbond_site_symmetry_A
N3 H3 Cl2 0.86(7) 2.40(7) 3.157(5) 147(6) .
N4 H4 O1 0.86 1.97 2.789(10) 159.8 2_567

loop_
_geom_torsion_atom_site_label_1
_geom_torsion_atom_site_label_2
_geom_torsion_atom_site_label_3
_geom_torsion_atom_site_label_4
_geom_torsion
C3 C2 C4 C12 -107.2(8)
C1 C2 C4 C12 127.8(8)
C3 C2 C4 C5 74.1(9)
C1 C2 C4 C5 -50.9(11)
C12 C4 C5 C6 -2.3(11)
C2 C4 C5 C6 176.5(7)
C4 C5 C6 C7 -3.3(11)
C5 C6 C7 C8 4.0(11)
C6 C7 C8 C12 0.9(10)
C6 C7 C8 C10 -177.9(6)
C7 C8 C10 C9 -71.1(9)
C12 C8 C10 C9 110.1(8)
C7 C8 C10 C11 56.9(9)
C12 C8 C10 C11 -121.9(7)
C5 C4 C12 C8 7.5(10)
C2 C4 C12 C8 -171.3(6)
C5 C4 C12 N1 -171.3(6)
C2 C4 C12 N1 9.9(9)
C7 C8 C12 C4 -6.9(9)
C10 C8 C12 C4 171.9(6)
C7 C8 C12 N1 172.0(5)
C10 C8 C12 N1 -9.2(9)
N1 C13 C14 N2 -2.8(9)
N1 C13 C14 C15 -177.5(7)
N2 C14 C15 C16 -1.1(9)
C13 C14 C15 C16 173.7(8)
C14 C15 C16 C17 -0.5(9)
C15 C16 C17 N2 2.0(9)
C15 C16 C17 C18 -174.0(7)
N2 C17 C18 N3 79.9(8)
C16 C17 C18 N3 -104.7(8)
N3 C20 C21 N4 -99.9(8)
N3 C20 C21 C22 80.3(10)
N4 C21 C22 C23 0.0(10)
C20 C21 C22 C23 179.8(8)
C21 C22 C23 C24 1.5(12)
C22 C23 C24 N4 -2.5(12)
C22 C23 C24 C25 179.6(12)
C23 C24 C25 O1 178.9(14)
N4 C24 C25 O1 1(2)
N5 C26 C27 C32 33(38)
N5 C26 C27 C28 -140(38)
C32 C27 C28 C29 6(3)
C26 C27 C28 C29 179.3(19)
C27 C28 C29 C30 -9(4)
C28 C29 C30 C31 8(4)
C29 C30 C31 C32 -4(3)
C28 C27 C32 C31 -2(2)
C26 C27 C32 C31 -175.2(12)
C30 C31 C32 C27 1(2)
C14 C13 N1 C12 177.6(5)
C14 C13 N1 Pd1 -1.8(8)
C4 C12 N1 C13 87.3(7)
C8 C12 N1 C13 -91.6(7)
C4 C12 N1 Pd1 -93.4(7)
C8 C12 N1 Pd1 87.7(6)
C15 C14 N2 C17 2.3(8)
C13 C14 N2 C17 -173.5(6)
C15 C14 N2 Pd1 -178.3(5)
C13 C14 N2 Pd1 5.8(7)
C16 C17 N2 C14 -2.6(8)
C18 C17 N2 C14 173.5(6)
C16 C17 N2 Pd1 178.4(6)
C18 C17 N2 Pd1 -5.5(11)
C17 C18 N3 C20 169.5(6)
C17 C18 N3 C19 44.6(7)
C21 C20 N3 C18 55.7(8)
C21 C20 N3 C19 -178.9(6)
C22 C21 N4 C24 -1.6(9)
C20 C21 N4 C24 178.6(7)
C23 C24 N4 C21 2.5(11)
C25 C24 N4 C21 -179.2(10)
C13 N1 Pd1 N2 3.8(4)
C12 N1 Pd1 N2 -175.5(5)
C13 N1 Pd1 Cl1 -176.8(4)
C12 N1 Pd1 Cl1 3.9(5)
C13 N1 Pd1 Cl2 -26(3)
C12 N1 Pd1 Cl2 155(2)
C14 N2 Pd1 N1 -5.2(4)
C17 N2 Pd1 N1 173.8(8)
C14 N2 Pd1 Cl1 -10.6(16)
C17 N2 Pd1 Cl1 168.4(9)
C14 N2 Pd1 Cl2 173.1(4)
C17 N2 Pd1 Cl2 -7.9(7)
